data_7209457
loop_
_publ_author_name
'Bluhm, K.'
'Busche, S.'

_publ_section_title
;
 Synthese und Kristallstruktur der ersten zinkhaltigen Pyroborate
 Ni1.5Zn0.5(B2O5) und Co1.5Zn0.5(B2O5)
;
_journal_name_full
;
Zeitschrift fuer Naturforschung, Teil B. Anorganische Chemie, Organische
 Chemie (42,1987-)
;
_journal_page_first 1445
_journal_page_last 1449
_journal_volume 50
_journal_year 1995
_chemical_formula_sum 'B2 Co1.5 O5 Zn0.5'
_chemical_name_systematic 'Co1.5 Zn0.5 (B2 O5)'
_space_group_IT_number 2
_symmetry_space_group_name_Hall '-P 1'
_symmetry_space_group_name_H-M 'P -1'
_cell_angle_alpha 104.103
_cell_angle_beta 91.02
_cell_angle_gamma 92.54
_cell_formula_units_Z 2
_cell_length_a 3.1589
_cell_length_b 6.1284
_cell_length_c 9.2772
_cell_volume 173.937
_citation_journal_id_ASTM ZNBSEN
_cod_data_source_file boron_75.cif
_cod_data_source_block B2Co1.5O5Zn0.5
_cod_original_cell_volume 173.9372
_cod_database_code 7209457

loop_
_symmetry_equiv_pos_as_xyz
x,y,z
-x,-y,-z

loop_
_atom_site_label
_atom_site_type_symbol
_atom_site_fract_x
_atom_site_fract_y
_atom_site_fract_z
_atom_site_occupancy
_atom_site_U_iso_or_equiv
B1 B+3 0.6926 0.6822 0.3559 1 0.0
O1 O-2 0.2636 0.6946 0.0537 1 0.0
Co2 Co+2 0.23427 0.36742 0.10017 0.9 0.0
Co1 Co+2 0.73345 0.21695 0.36219 0.6 0.0
Zn2 Zn+2 0.23427 0.36742 0.10017 0.1 0.0
O2 O-2 0.2082 0.0907 0.17936 1 0.0
Zn1 Zn+2 0.73345 0.21695 0.36219 0.4 0.0
O5 O-2 0.7652 0.7251 0.50371 1 0.0
O4 O-2 0.5522 0.8613 0.29986 1 0.0
B2 B+3 0.3304 0.8801 0.1689 1 0.0
O3 O-2 0.7367 0.4771 0.25993 1 0.0
